data_4109648
loop_
_publ_author_name
'Brad C. Bailey'
'Hongjun Fan'
'John C. Huffman'
'Mu-Hyun Baik'
'Daniel J. Mindiola'

_publ_section_title
;
 Intermolecular C-H Bond Activation Reactions Promoted by Transient
 Titanium Alkylidynes. Synthesis, Reactivity, Kinetic, and Theoretical
 Studies of the Ti\\tbC Linkage
;
_journal_name_full 'Journal of the American Chemical Society'
_journal_page_first 8781
_journal_page_last 8793
_journal_paper_doi 10.1021/ja070989q
_journal_volume 129
_journal_year 2007
_chemical_formula_sum 'C37 H53 F2 N P2 Ti'
_chemical_formula_weight 659.64
_chemical_name_systematic
; 
 ? 
;
_space_group_IT_number 2
_symmetry_cell_setting triclinic
_symmetry_space_group_name_Hall '-P 1'
_symmetry_space_group_name_H-M 'P -1'
_atom_sites_solution_hydrogens geom
_atom_sites_solution_primary direct
_atom_sites_solution_secondary difmap
_audit_creation_method SHELXL-97
_cell_angle_alpha 107.337(2)
_cell_angle_beta 100.478(2)
_cell_angle_gamma 100.705(2)
_cell_formula_units_Z 2
_cell_length_a 9.8171(6)
_cell_length_b 11.5483(7)
_cell_length_c 17.3755(11)
_cell_measurement_reflns_used 1903
_cell_measurement_temperature 121(2)
_cell_measurement_theta_max 27.44
_cell_measurement_theta_min 2.51
_cell_volume 1787.59(19)
_computing_cell_refinement 'SAINT (Bruker, 1999)'
_computing_data_collection 'SMART (Bruker, 1999)'
_computing_data_reduction 'SAINT (Bruker, 1999), XTEL (local package)'
_computing_molecular_graphics 'Reciprocal Net (http://recipnet.org)'
_computing_structure_refinement 'SHELXL-97 (Sheldrick, 1997)'
_computing_structure_solution 'SHELXS-97 (Sheldrick, 1990)'
_diffrn_ambient_temperature 121(2)
_diffrn_detector 'CCD area detector'
_diffrn_detector_area_resol_mean 44.52
_diffrn_detector_type 'Bruker SMART 6000'
_diffrn_measured_fraction_theta_full 0.996
_diffrn_measured_fraction_theta_max 0.996
_diffrn_measurement_details '   0.30 degree frames measured for 10.16 seconds each'
_diffrn_measurement_device 'three-circle goniometer with fixed chi'
_diffrn_measurement_device_type 'Bruker Platform goniometer'
_diffrn_measurement_method '\w scans'
_diffrn_radiation_monochromator graphite
_diffrn_radiation_source 'fine-focus sealed tube'
_diffrn_radiation_type MoK\a
_diffrn_radiation_wavelength 0.71073
_diffrn_reflns_av_R_equivalents 0.0574
_diffrn_reflns_av_sigmaI/netI 0.0414
_diffrn_reflns_limit_h_max 12
_diffrn_reflns_limit_h_min -12
_diffrn_reflns_limit_k_max 15
_diffrn_reflns_limit_k_min -15
_diffrn_reflns_limit_l_max 22
_diffrn_reflns_limit_l_min -22
_diffrn_reflns_number 54295
_diffrn_reflns_theta_full 27.57
_diffrn_reflns_theta_max 27.57
_diffrn_reflns_theta_min 2.18
_diffrn_standards_decay_% 0.0
_exptl_absorpt_coefficient_mu 0.365
_exptl_absorpt_correction_type none
_exptl_crystal_colour orange
_exptl_crystal_density_diffrn 1.226
_exptl_crystal_description sphenoid
_exptl_crystal_F_000 704
_exptl_crystal_size_max 0.30
_exptl_crystal_size_mid 0.20
_exptl_crystal_size_min 0.20
_refine_diff_density_max 0.423
_refine_diff_density_min -0.246
_refine_diff_density_rms 0.051
_refine_ls_extinction_method none
_refine_ls_goodness_of_fit_ref 0.971
_refine_ls_hydrogen_treatment mixed
_refine_ls_matrix_type full
_refine_ls_number_parameters 600
_refine_ls_number_reflns 8222
_refine_ls_number_restraints 0
_refine_ls_restrained_S_all 0.971
_refine_ls_R_factor_all 0.0469
_refine_ls_R_factor_gt 0.0324
_refine_ls_shift/su_max 0.001
_refine_ls_shift/su_mean 0.000
_refine_ls_structure_factor_coef Fsqd
_refine_ls_weighting_details 'calc w=1/[\s^2^(Fo^2^)+(0.0499P)^2^+0.0000P] where P=(Fo^2^+2Fc^2^)/3'
_refine_ls_weighting_scheme calc
_refine_ls_wR_factor_gt 0.0810
_refine_ls_wR_factor_ref 0.0873
_reflns_number_gt 6365
_reflns_number_total 8222
_reflns_threshold_expression >2sigma(I)
_cod_data_source_file ja070989qsi20070211_102545.cif
_cod_data_source_block 06014
_cod_original_sg_symbol_H-M 'P -1 '
_cod_database_code 4109648

loop_
_symmetry_equiv_pos_as_xyz
'x, y, z'
'-x, -y, -z'

loop_
_atom_site_label
_atom_site_type_symbol
_atom_site_fract_x
_atom_site_fract_y
_atom_site_fract_z
_atom_site_U_iso_or_equiv
_atom_site_adp_type
_atom_site_occupancy
_atom_site_symmetry_multiplicity
_atom_site_calc_flag
Ti1 Ti 0.11319(3) 0.38069(2) 0.257034(16) 0.01736(8) Uani 1 1 d
P2 P 0.19192(4) 0.22012(4) 0.32045(2) 0.01822(9) Uani 1 1 d
C3 C 0.01539(16) 0.13665(14) 0.31949(9) 0.0199(3) Uani 1 1 d
C4 C -0.01024(18) 0.05732(14) 0.36492(10) 0.0218(3) Uani 1 1 d
C5 C -0.14757(17) -0.00820(14) 0.35952(10) 0.0231(3) Uani 1 1 d
C6 C -0.1720(2) -0.09296(18) 0.40963(12) 0.0302(4) Uani 1 1 d
C7 C -0.26052(18) 0.00922(15) 0.30672(10) 0.0255(4) Uani 1 1 d
C8 C -0.23889(17) 0.08803(15) 0.26098(10) 0.0244(3) Uani 1 1 d
C9 C -0.10045(16) 0.15396(14) 0.26610(9) 0.0199(3) Uani 1 1 d
N10 N -0.07042(13) 0.23825(11) 0.22376(8) 0.0196(3) Uani 1 1 d
C11 C -0.16800(16) 0.22561(14) 0.14893(9) 0.0191(3) Uani 1 1 d
C12 C -0.23955(17) 0.10967(15) 0.08675(10) 0.0233(3) Uani 1 1 d
C13 C -0.32501(17) 0.10459(15) 0.01221(10) 0.0249(3) Uani 1 1 d
C14 C -0.34288(17) 0.21174(16) -0.00462(10) 0.0245(3) Uani 1 1 d
C15 C -0.4354(2) 0.2045(2) -0.08630(12) 0.0364(4) Uani 1 1 d
C16 C -0.27265(17) 0.32708(16) 0.05715(10) 0.0231(3) Uani 1 1 d
C17 C -0.18713(16) 0.33528(14) 0.13325(9) 0.0199(3) Uani 1 1 d
P18 P -0.08778(4) 0.48078(4) 0.21664(2) 0.01946(9) Uani 1 1 d
C19 C 0.30788(17) 0.26359(15) 0.42601(10) 0.0226(3) Uani 1 1 d
C20 C 0.2496(2) 0.34284(18) 0.49291(11) 0.0302(4) Uani 1 1 d
C21 C 0.45680(19) 0.33397(18) 0.42642(12) 0.0297(4) Uani 1 1 d
C22 C 0.26072(17) 0.09675(15) 0.25416(10) 0.0234(3) Uani 1 1 d
C23 C 0.3132(2) 0.00917(18) 0.29630(12) 0.0317(4) Uani 1 1 d
C24 C 0.1455(2) 0.02342(17) 0.17303(11) 0.0276(4) Uani 1 1 d
C25 C -0.21392(18) 0.51800(16) 0.28268(11) 0.0276(4) Uani 1 1 d
C26 C -0.2696(2) 0.40813(18) 0.31012(13) 0.0342(4) Uani 1 1 d
C27 C -0.3389(2) 0.5568(2) 0.24003(15) 0.0395(5) Uani 1 1 d
C28 C -0.06407(19) 0.60742(15) 0.17278(11) 0.0262(4) Uani 1 1 d
C29 C 0.0392(2) 0.59092(19) 0.11753(13) 0.0346(4) Uani 1 1 d
C30 C -0.0065(2) 0.73359(17) 0.24484(13) 0.0369(4) Uani 1 1 d
C31 C 0.22646(17) 0.56020(15) 0.35814(10) 0.0226(3) Uani 1 1 d
C32 C 0.33835(17) 0.65464(15) 0.35603(11) 0.0258(3) Uani 1 1 d
C33 C 0.37549(18) 0.77406(16) 0.41390(12) 0.0319(4) Uani 1 1 d
C34 C 0.3086(2) 0.80957(17) 0.47649(12) 0.0376(5) Uani 1 1 d
C35 C 0.1980(2) 0.71996(18) 0.48133(11) 0.0353(4) Uani 1 1 d
C36 C 0.16293(17) 0.60161(16) 0.42254(10) 0.0270(4) Uani 1 1 d
F37 F 0.48508(12) 0.86169(10) 0.40877(8) 0.0516(3) Uani 1 1 d
F38 F 0.04990(11) 0.51528(11) 0.42724(7) 0.0393(3) Uani 1 1 d
C39 C 0.20187(17) 0.36063(14) 0.16942(10) 0.0211(3) Uani 1 1 d
C40 C 0.23618(17) 0.31147(15) 0.08567(10) 0.0238(3) Uani 1 1 d
C41 C 0.2940(2) 0.41883(18) 0.05592(12) 0.0309(4) Uani 1 1 d
C42 C 0.0999(2) 0.22363(19) 0.02112(11) 0.0327(4) Uani 1 1 d
C43 C 0.3509(2) 0.23859(18) 0.09283(12) 0.0300(4) Uani 1 1 d
H44 H 0.0691(18) 0.0454(15) 0.3993(10) 0.017(4) Uiso 1 1 d
H45 H -0.090(2) -0.1228(19) 0.4279(12) 0.040(6) Uiso 1 1 d
H46 H -0.202(2) -0.057(2) 0.4564(15) 0.051(7) Uiso 1 1 d
H47 H -0.242(2) -0.166(2) 0.3791(13) 0.046(6) Uiso 1 1 d
H48 H -0.353(2) -0.0317(17) 0.3031(11) 0.032(5) Uiso 1 1 d
H49 H -0.319(2) 0.1018(16) 0.2266(11) 0.027(5) Uiso 1 1 d
H50 H -0.2273(18) 0.0380(17) 0.0951(10) 0.021(4) Uiso 1 1 d
H51 H -0.3681(19) 0.0254(17) -0.0264(11) 0.028(5) Uiso 1 1 d
H52 H -0.484(3) 0.125(3) -0.1135(17) 0.080(9) Uiso 1 1 d
H53 H -0.497(3) 0.255(3) -0.0815(18) 0.087(10) Uiso 1 1 d
H54 H -0.386(3) 0.219(3) -0.1223(18) 0.083(9) Uiso 1 1 d
H55 H -0.2847(18) 0.3989(17) 0.0469(10) 0.021(4) Uiso 1 1 d
H56 H 0.3128(18) 0.1910(17) 0.4348(11) 0.023(4) Uiso 1 1 d
H57 H 0.305(2) 0.3559(18) 0.5458(13) 0.035(5) Uiso 1 1 d
H58 H 0.246(2) 0.4192(19) 0.4826(12) 0.034(5) Uiso 1 1 d
H59 H 0.155(2) 0.2977(18) 0.4912(11) 0.032(5) Uiso 1 1 d
H60 H 0.499(2) 0.285(2) 0.3893(13) 0.041(6) Uiso 1 1 d
H61 H 0.523(2) 0.3614(17) 0.4832(12) 0.030(5) Uiso 1 1 d
H62 H 0.453(2) 0.4043(19) 0.4117(12) 0.036(5) Uiso 1 1 d
H63 H 0.341(2) 0.1419(17) 0.2402(11) 0.033(5) Uiso 1 1 d
H64 H 0.240(2) -0.0293(19) 0.3170(13) 0.040(6) Uiso 1 1 d
H65 H 0.394(2) 0.0572(19) 0.3438(13) 0.041(6) Uiso 1 1 d
H66 H 0.339(2) -0.057(2) 0.2559(13) 0.048(6) Uiso 1 1 d
H67 H 0.184(2) -0.0296(18) 0.1355(12) 0.036(5) Uiso 1 1 d
H68 H 0.064(2) -0.0277(18) 0.1838(11) 0.033(5) Uiso 1 1 d
H69 H 0.1097(19) 0.0791(18) 0.1479(11) 0.028(5) Uiso 1 1 d
H70 H -0.1582(19) 0.5919(17) 0.3313(11) 0.025(4) Uiso 1 1 d
H71 H -0.328(2) 0.431(2) 0.3472(14) 0.050(6) Uiso 1 1 d
H72 H -0.190(2) 0.3834(18) 0.3405(12) 0.033(5) Uiso 1 1 d
H73 H -0.328(2) 0.3368(19) 0.2609(13) 0.040(6) Uiso 1 1 d
H74 H -0.385(2) 0.497(2) 0.1878(14) 0.045(6) Uiso 1 1 d
H75 H -0.409(3) 0.565(2) 0.2726(15) 0.063(7) Uiso 1 1 d
H76 H -0.306(2) 0.637(2) 0.2282(13) 0.047(6) Uiso 1 1 d
H77 H -0.1536(19) 0.6095(15) 0.1424(10) 0.021(4) Uiso 1 1 d
H78 H 0.136(2) 0.5973(17) 0.1525(12) 0.032(5) Uiso 1 1 d
H79 H 0.049(2) 0.656(2) 0.0943(14) 0.056(7) Uiso 1 1 d
H80 H 0.005(2) 0.514(2) 0.0738(13) 0.038(5) Uiso 1 1 d
H81 H -0.076(2) 0.752(2) 0.2785(13) 0.044(6) Uiso 1 1 d
H82 H 0.008(2) 0.798(2) 0.2213(14) 0.054(7) Uiso 1 1 d
H84 H 0.087(2) 0.740(2) 0.2811(14) 0.050(6) Uiso 1 1 d
H85 H 0.3888(18) 0.6382(15) 0.3109(11) 0.021(4) Uiso 1 1 d
H86 H 0.332(2) 0.891(2) 0.5130(13) 0.046(6) Uiso 1 1 d
H87 H 0.141(2) 0.7357(18) 0.5259(12) 0.035(5) Uiso 1 1 d
H88 H 0.281(2) 0.4270(19) 0.2127(12) 0.038(5) Uiso 1 1 d
H89 H 0.325(2) 0.389(2) 0.0044(13) 0.047(6) Uiso 1 1 d
H90 H 0.377(2) 0.4780(19) 0.0966(13) 0.039(6) Uiso 1 1 d
H91 H 0.223(2) 0.4695(19) 0.0458(12) 0.042(6) Uiso 1 1 d
H92 H 0.121(2) 0.1965(19) -0.0367(13) 0.043(6) Uiso 1 1 d
H93 H 0.022(2) 0.2687(19) 0.0187(12) 0.040(6) Uiso 1 1 d
H94 H 0.064(2) 0.146(2) 0.0364(12) 0.043(6) Uiso 1 1 d
H95 H 0.318(2) 0.1683(19) 0.1081(12) 0.033(5) Uiso 1 1 d
H96 H 0.370(2) 0.2044(18) 0.0366(13) 0.037(5) Uiso 1 1 d
H97 H 0.439(2) 0.2896(19) 0.1331(12) 0.037(5) Uiso 1 1 d

loop_
_atom_site_aniso_label
_atom_site_aniso_U_11
_atom_site_aniso_U_22
_atom_site_aniso_U_33
_atom_site_aniso_U_23
_atom_site_aniso_U_13
_atom_site_aniso_U_12
Ti1 0.01790(14) 0.01438(13) 0.01771(14) 0.00444(10) 0.00394(10) 0.00149(10)
P2 0.01828(19) 0.01653(19) 0.01799(19) 0.00561(15) 0.00349(15) 0.00169(14)
C3 0.0211(7) 0.0161(7) 0.0200(8) 0.0042(6) 0.0054(6) 0.0016(6)
C4 0.0258(8) 0.0193(8) 0.0197(8) 0.0064(6) 0.0054(6) 0.0049(6)
C5 0.0290(8) 0.0171(7) 0.0233(8) 0.0061(6) 0.0105(7) 0.0033(6)
C6 0.0330(10) 0.0271(9) 0.0327(10) 0.0147(8) 0.0114(8) 0.0026(8)
C7 0.0217(8) 0.0227(8) 0.0287(9) 0.0070(7) 0.0086(7) -0.0016(6)
C8 0.0211(8) 0.0225(8) 0.0256(8) 0.0070(7) 0.0032(7) 0.0012(6)
C9 0.0219(7) 0.0156(7) 0.0198(7) 0.0045(6) 0.0050(6) 0.0019(6)
N10 0.0189(6) 0.0156(6) 0.0213(7) 0.0061(5) 0.0021(5) 0.0006(5)
C11 0.0176(7) 0.0192(7) 0.0192(7) 0.0052(6) 0.0058(6) 0.0029(6)
C12 0.0246(8) 0.0170(8) 0.0268(9) 0.0058(7) 0.0068(7) 0.0041(6)
C13 0.0244(8) 0.0210(8) 0.0207(8) -0.0015(7) 0.0044(7) 0.0010(6)
C14 0.0220(8) 0.0283(9) 0.0199(8) 0.0049(7) 0.0047(6) 0.0050(6)
C15 0.0388(11) 0.0393(12) 0.0220(9) 0.0052(8) -0.0013(8) 0.0060(9)
C16 0.0239(8) 0.0216(8) 0.0247(8) 0.0088(7) 0.0062(6) 0.0066(6)
C17 0.0189(7) 0.0185(7) 0.0197(7) 0.0037(6) 0.0056(6) 0.0028(6)
P18 0.0207(2) 0.01484(19) 0.0201(2) 0.00354(15) 0.00389(16) 0.00341(15)
C19 0.0242(8) 0.0202(8) 0.0209(8) 0.0083(6) 0.0018(6) 0.0017(6)
C20 0.0373(10) 0.0282(10) 0.0201(9) 0.0056(7) 0.0041(8) 0.0045(8)
C21 0.0230(8) 0.0281(9) 0.0304(10) 0.0089(8) -0.0012(7) -0.0015(7)
C22 0.0239(8) 0.0213(8) 0.0238(8) 0.0056(7) 0.0078(7) 0.0049(6)
C23 0.0350(10) 0.0259(9) 0.0337(10) 0.0076(8) 0.0073(9) 0.0124(8)
C24 0.0345(9) 0.0216(8) 0.0231(9) 0.0038(7) 0.0071(7) 0.0055(7)
C25 0.0252(8) 0.0229(8) 0.0287(9) -0.0003(7) 0.0094(7) 0.0048(7)
C26 0.0343(10) 0.0295(10) 0.0359(11) 0.0036(8) 0.0198(9) 0.0034(8)
C27 0.0284(10) 0.0368(11) 0.0483(13) 0.0051(10) 0.0085(9) 0.0133(8)
C28 0.0285(9) 0.0202(8) 0.0292(9) 0.0103(7) 0.0029(7) 0.0060(7)
C29 0.0456(12) 0.0303(10) 0.0341(11) 0.0186(9) 0.0130(9) 0.0089(9)
C30 0.0442(12) 0.0171(8) 0.0433(12) 0.0071(8) 0.0069(10) 0.0032(8)
C31 0.0229(8) 0.0199(8) 0.0211(8) 0.0049(6) 0.0011(6) 0.0041(6)
C32 0.0230(8) 0.0226(8) 0.0291(9) 0.0068(7) 0.0044(7) 0.0047(6)
C33 0.0244(8) 0.0211(8) 0.0418(10) 0.0080(8) -0.0009(8) -0.0005(7)
C34 0.0365(10) 0.0225(9) 0.0371(11) -0.0065(8) -0.0035(8) 0.0086(8)
C35 0.0343(10) 0.0384(10) 0.0271(9) 0.0000(8) 0.0058(8) 0.0156(8)
C36 0.0231(8) 0.0286(9) 0.0264(9) 0.0085(7) 0.0029(7) 0.0042(7)
F37 0.0373(6) 0.0273(6) 0.0755(9) 0.0118(6) 0.0055(6) -0.0080(5)
F38 0.0336(6) 0.0454(6) 0.0379(6) 0.0147(5) 0.0147(5) 0.0013(5)
C39 0.0216(8) 0.0179(7) 0.0219(8) 0.0058(6) 0.0048(6) 0.0030(6)
C40 0.0266(8) 0.0237(8) 0.0210(8) 0.0069(7) 0.0082(7) 0.0050(6)
C41 0.0364(10) 0.0329(10) 0.0300(10) 0.0155(8) 0.0148(8) 0.0104(8)
C42 0.0359(10) 0.0343(10) 0.0220(9) 0.0059(8) 0.0051(8) 0.0038(8)
C43 0.0337(10) 0.0273(9) 0.0326(10) 0.0100(8) 0.0159(8) 0.0094(8)

loop_
_atom_type_symbol
_atom_type_description
_atom_type_scat_dispersion_real
_atom_type_scat_dispersion_imag
_atom_type_scat_source
C C 0.0033 0.0016 'International Tables Vol C Tables 4.2.6.8 and 6.1.1.4'
H H 0.0000 0.0000 'International Tables Vol C Tables 4.2.6.8 and 6.1.1.4'
N N 0.0061 0.0033 'International Tables Vol C Tables 4.2.6.8 and 6.1.1.4'
F F 0.0171 0.0103 'International Tables Vol C Tables 4.2.6.8 and 6.1.1.4'
P P 0.1023 0.0942 'International Tables Vol C Tables 4.2.6.8 and 6.1.1.4'
Ti Ti 0.2776 0.4457 'International Tables Vol C Tables 4.2.6.8 and 6.1.1.4'

loop_
_geom_angle_atom_site_label_1
_geom_angle_atom_site_label_2
_geom_angle_atom_site_label_3
_geom_angle
C39 Ti1 N10 110.00(6)
C39 Ti1 C31 109.61(6)
N10 Ti1 C31 139.98(6)
C39 Ti1 P18 103.92(5)
N10 Ti1 P18 76.14(4)
C31 Ti1 P18 89.08(4)
C39 Ti1 P2 101.57(5)
N10 Ti1 P2 75.89(4)
C31 Ti1 P2 101.54(4)
P18 Ti1 P2 147.152(17)
C39 Ti1 H88 29.5(6)
N10 Ti1 H88 138.7(6)
C31 Ti1 H88 81.3(6)
P18 Ti1 H88 112.3(6)
P2 Ti1 H88 100.1(6)
C3 P2 C19 107.61(7)
C3 P2 C22 103.93(7)
C19 P2 C22 104.45(8)
C3 P2 Ti1 97.69(5)
C19 P2 Ti1 123.84(6)
C22 P2 Ti1 117.01(5)
C4 C3 C9 120.20(14)
C4 C3 P2 124.60(12)
C9 C3 P2 115.18(11)
C5 C4 C3 122.29(15)
C5 C4 H44 118.8(10)
C3 C4 H44 118.9(10)
C7 C5 C4 117.03(15)
C7 C5 C6 121.86(15)
C4 C5 C6 121.11(15)
C5 C6 H45 115.1(12)
C5 C6 H46 113.1(14)
H45 C6 H46 106.9(18)
C5 C6 H47 111.8(13)
H45 C6 H47 103.5(18)
H46 C6 H47 105.7(19)
C8 C7 C5 122.17(15)
C8 C7 H48 119.1(12)
C5 C7 H48 118.7(12)
C7 C8 C9 120.94(15)
C7 C8 H49 120.9(11)
C9 C8 H49 118.1(11)
C8 C9 N10 124.19(14)
C8 C9 C3 117.37(14)
N10 C9 C3 118.42(13)
C9 N10 C11 120.11(12)
C9 N10 Ti1 125.83(10)
C11 N10 Ti1 113.99(9)
C12 C11 C17 117.84(14)
C12 C11 N10 123.44(14)
C17 C11 N10 118.57(13)
C13 C12 C11 120.41(15)
C13 C12 H50 120.2(11)
C11 C12 H50 119.3(11)
C14 C13 C12 122.36(15)
C14 C13 H51 121.5(11)
C12 C13 H51 116.1(11)
C13 C14 C16 117.42(15)
C13 C14 C15 121.66(16)
C16 C14 C15 120.92(16)
C14 C15 H52 108.1(18)
C14 C15 H53 114.7(18)
H52 C15 H53 110(2)
C14 C15 H54 113.9(19)
H52 C15 H54 101(2)
H53 C15 H54 108(2)
C14 C16 C17 121.58(16)
C14 C16 H55 118.1(11)
C17 C16 H55 120.3(11)
C16 C17 C11 120.38(14)
C16 C17 P18 124.98(12)
C11 C17 P18 114.60(11)
C17 P18 C28 108.63(7)
C17 P18 C25 104.55(7)
C28 P18 C25 104.22(8)
C17 P18 Ti1 91.18(5)
C28 P18 Ti1 123.23(6)
C25 P18 Ti1 121.80(6)
C20 C19 C21 111.04(15)
C20 C19 P2 112.58(12)
C21 C19 P2 107.38(11)
C20 C19 H56 109.5(11)
C21 C19 H56 109.6(11)
P2 C19 H56 106.5(11)
C19 C20 H57 110.3(12)
C19 C20 H58 108.2(12)
H57 C20 H58 113.1(17)
C19 C20 H59 110.0(11)
H57 C20 H59 105.0(16)
H58 C20 H59 110.3(16)
C19 C21 H60 113.1(13)
C19 C21 H61 110.2(11)
H60 C21 H61 106.9(16)
C19 C21 H62 111.5(12)
H60 C21 H62 106.5(17)
H61 C21 H62 108.4(16)
C23 C22 C24 111.34(14)
C23 C22 P2 114.77(12)
C24 C22 P2 108.83(12)
C23 C22 H63 108.4(11)
C24 C22 H63 107.6(11)
P2 C22 H63 105.5(11)
C22 C23 H64 111.0(12)
C22 C23 H65 109.4(12)
H64 C23 H65 107.2(17)
C22 C23 H66 109.6(12)
H64 C23 H66 108.2(17)
H65 C23 H66 111.4(17)
C22 C24 H67 109.4(12)
C22 C24 H68 110.3(11)
H67 C24 H68 109.1(16)
C22 C24 H69 111.1(11)
H67 C24 H69 109.0(16)
H68 C24 H69 107.9(15)
C27 C25 C26 110.23(16)
C27 C25 P18 112.68(14)
C26 C25 P18 111.16(12)
C27 C25 H70 106.5(10)
C26 C25 H70 110.6(10)
P18 C25 H70 105.4(10)
C25 C26 H71 110.3(13)
C25 C26 H72 111.7(11)
H71 C26 H72 106.8(17)
C25 C26 H73 109.0(12)
H71 C26 H73 108.7(17)
H72 C26 H73 110.3(16)
C25 C27 H74 110.6(13)
C25 C27 H75 110.9(15)
H74 C27 H75 107.7(19)
C25 C27 H76 112.2(12)
H74 C27 H76 104.6(18)
H75 C27 H76 110.5(19)
C29 C28 C30 110.21(16)
C29 C28 P18 110.54(12)
C30 C28 P18 108.64(13)
C29 C28 H77 110.5(10)
C30 C28 H77 106.5(10)
P18 C28 H77 110.4(10)
C28 C29 H78 108.9(11)
C28 C29 H79 109.8(14)
H78 C29 H79 108.1(17)
C28 C29 H80 110.6(12)
H78 C29 H80 111.2(17)
H79 C29 H80 108.2(18)
C28 C30 H81 112.6(12)
C28 C30 H82 107.8(14)
H81 C30 H82 106.0(18)
C28 C30 H84 112.4(13)
H81 C30 H84 110.3(17)
H82 C30 H84 107.4(18)
C36 C31 C32 112.96(14)
C36 C31 Ti1 118.02(11)
C32 C31 Ti1 127.04(12)
C33 C32 C31 121.03(16)
C33 C32 H85 118.0(10)
C31 C32 H85 120.8(10)
C34 C33 F37 118.26(16)
C34 C33 C32 123.37(17)
F37 C33 C32 118.37(17)
C33 C34 C35 117.81(16)
C33 C34 H86 122.2(13)
C35 C34 H86 119.9(13)
C36 C35 C34 117.56(17)
C36 C35 H87 117.8(11)
C34 C35 H87 124.6(11)
C35 C36 F38 116.42(15)
C35 C36 C31 127.28(16)
F38 C36 C31 116.29(14)
C40 C39 Ti1 163.14(12)
C40 C39 H88 114.2(11)
Ti1 C39 H88 82.4(11)
C39 C40 C42 109.17(14)
C39 C40 C41 111.48(13)
C42 C40 C41 109.22(15)
C39 C40 C43 109.90(14)
C42 C40 C43 109.19(15)
C41 C40 C43 107.83(14)
C40 C41 H89 112.0(12)
C40 C41 H90 111.1(12)
H89 C41 H90 106.0(17)
C40 C41 H91 114.0(12)
H89 C41 H91 107.6(16)
H90 C41 H91 105.6(16)
C40 C42 H92 109.2(11)
C40 C42 H93 109.9(11)
H92 C42 H93 108.6(16)
C40 C42 H94 111.1(11)
H92 C42 H94 110.1(16)
H93 C42 H94 107.9(16)
C40 C43 H95 110.7(12)
C40 C43 H96 109.0(11)
H95 C43 H96 106.4(16)
C40 C43 H97 112.4(12)
H95 C43 H97 108.3(16)
H96 C43 H97 109.8(16)

loop_
_geom_bond_atom_site_label_1
_geom_bond_atom_site_label_2
_geom_bond_distance
Ti1 C39 1.8643(16)
Ti1 N10 2.0595(12)
Ti1 C31 2.2097(16)
Ti1 P18 2.5589(5)
Ti1 P2 2.5865(5)
Ti1 H88 1.992(19)
P2 C3 1.8145(15)
P2 C19 1.8416(16)
P2 C22 1.8642(16)
C3 C4 1.394(2)
C3 C9 1.416(2)
C4 C5 1.390(2)
C4 H44 0.950(17)
C5 C7 1.391(2)
C5 C6 1.507(2)
C6 H45 0.97(2)
C6 H46 0.92(2)
C6 H47 0.92(2)
C7 C8 1.388(2)
C7 H48 0.927(19)
C8 C9 1.402(2)
C8 H49 0.967(18)
C9 N10 1.4052(19)
N10 C11 1.4182(19)
C11 C12 1.402(2)
C11 C17 1.410(2)
C12 C13 1.388(2)
C12 H50 0.907(18)
C13 C14 1.387(2)
C13 H51 0.923(18)
C14 C16 1.393(2)
C14 C15 1.510(2)
C15 H52 0.89(3)
C15 H53 0.91(3)
C15 H54 0.89(3)
C16 C17 1.398(2)
C16 H55 0.923(18)
C17 P18 1.8167(15)
P18 C28 1.8374(17)
P18 C25 1.8589(17)
C19 C20 1.522(2)
C19 C21 1.533(2)
C19 H56 0.903(18)
C20 H57 0.93(2)
C20 H58 0.96(2)
C20 H59 0.96(2)
C21 H60 0.93(2)
C21 H61 1.001(19)
C21 H62 0.93(2)
C22 C23 1.524(2)
C22 C24 1.529(2)
C22 H63 0.974(19)
C23 H64 0.95(2)
C23 H65 0.97(2)
C23 H66 0.98(2)
C24 H67 0.94(2)
C24 H68 0.98(2)
C24 H69 0.962(19)
C25 C27 1.525(3)
C25 C26 1.528(3)
C25 H70 0.984(18)
C26 H71 0.95(2)
C26 H72 1.00(2)
C26 H73 0.98(2)
C27 H74 0.93(2)
C27 H75 0.97(2)
C27 H76 1.01(2)
C28 C29 1.517(3)
C28 C30 1.536(2)
C28 H77 0.948(17)
C29 H78 1.01(2)
C29 H79 0.95(2)
C29 H80 0.93(2)
C30 H81 0.99(2)
C30 H82 0.96(2)
C30 H84 0.99(2)
C31 C36 1.384(2)
C31 C32 1.411(2)
C32 C33 1.378(2)
C32 H85 0.992(17)
C33 C34 1.370(3)
C33 F37 1.369(2)
C34 C35 1.387(3)
C34 H86 0.92(2)
C35 C36 1.377(2)
C35 H87 1.031(19)
C36 F38 1.3793(19)
C39 C40 1.520(2)
C39 H88 0.99(2)
C40 C42 1.532(2)
C40 C41 1.534(2)
C40 C43 1.535(2)
C41 H89 0.98(2)
C41 H90 0.96(2)
C41 H91 1.01(2)
C42 H92 1.03(2)
C42 H93 1.01(2)
C42 H94 1.03(2)
C43 H95 0.95(2)
C43 H96 1.01(2)
C43 H97 0.96(2)

loop_
_geom_torsion_atom_site_label_1
_geom_torsion_atom_site_label_2
_geom_torsion_atom_site_label_3
_geom_torsion_atom_site_label_4
_geom_torsion
C39 Ti1 P2 C3 -127.60(7)
N10 Ti1 P2 C3 -19.63(6)
C31 Ti1 P2 C3 119.36(7)
P18 Ti1 P2 C3 12.75(6)
C39 Ti1 P2 C19 115.14(8)
N10 Ti1 P2 C19 -136.89(7)
C31 Ti1 P2 C19 2.10(8)
P18 Ti1 P2 C19 -104.51(7)
C39 Ti1 P2 C22 -17.62(8)
N10 Ti1 P2 C22 90.35(7)
C31 Ti1 P2 C22 -130.66(7)
P18 Ti1 P2 C22 122.73(6)
C19 P2 C3 C4 -34.35(16)
C22 P2 C3 C4 76.04(15)
Ti1 P2 C3 C4 -163.58(13)
C19 P2 C3 C9 147.42(12)
C22 P2 C3 C9 -102.19(12)
Ti1 P2 C3 C9 18.19(12)
C9 C3 C4 C5 0.7(2)
P2 C3 C4 C5 -177.48(12)
C3 C4 C5 C7 -0.5(2)
C3 C4 C5 C6 -179.77(15)
C4 C5 C7 C8 0.1(2)
C6 C5 C7 C8 179.39(16)
C5 C7 C8 C9 0.1(3)
C7 C8 C9 N10 -177.94(15)
C7 C8 C9 C3 0.1(2)
C4 C3 C9 C8 -0.4(2)
P2 C3 C9 C8 177.88(12)
C4 C3 C9 N10 177.69(13)
P2 C3 C9 N10 -4.00(18)
C8 C9 N10 C11 -25.8(2)
C3 C9 N10 C11 156.23(14)
C8 C9 N10 Ti1 157.31(12)
C3 C9 N10 Ti1 -20.68(19)
C39 Ti1 N10 C9 122.44(12)
C31 Ti1 N10 C9 -66.18(15)
P18 Ti1 N10 C9 -137.54(12)
P2 Ti1 N10 C9 25.05(11)
C39 Ti1 N10 C11 -54.63(12)
C31 Ti1 N10 C11 116.75(12)
P18 Ti1 N10 C11 45.38(9)
P2 Ti1 N10 C11 -152.02(11)
C9 N10 C11 C12 -40.8(2)
Ti1 N10 C11 C12 136.43(13)
C9 N10 C11 C17 143.69(14)
Ti1 N10 C11 C17 -39.06(16)
C17 C11 C12 C13 0.6(2)
N10 C11 C12 C13 -174.94(14)
C11 C12 C13 C14 0.5(2)
C12 C13 C14 C16 -0.8(2)
C12 C13 C14 C15 179.56(17)
C13 C14 C16 C17 0.1(2)
C15 C14 C16 C17 179.70(16)
C14 C16 C17 C11 1.0(2)
C14 C16 C17 P18 178.42(12)
C12 C11 C17 C16 -1.3(2)
N10 C11 C17 C16 174.44(13)
C12 C11 C17 P18 -178.99(11)
N10 C11 C17 P18 -3.25(18)
C16 C17 P18 C28 -20.27(16)
C11 C17 P18 C28 157.30(11)
C16 C17 P18 C25 90.54(15)
C11 C17 P18 C25 -91.89(13)
C16 C17 P18 Ti1 -146.10(13)
C11 C17 P18 Ti1 31.46(11)
C39 Ti1 P18 C17 70.64(7)
N10 Ti1 P18 C17 -36.93(6)
C31 Ti1 P18 C17 -179.38(6)
P2 Ti1 P18 C17 -69.26(6)
C39 Ti1 P18 C28 -42.66(8)
N10 Ti1 P18 C28 -150.23(8)
C31 Ti1 P18 C28 67.32(8)
P2 Ti1 P18 C28 177.44(7)
C39 Ti1 P18 C25 178.60(8)
N10 Ti1 P18 C25 71.04(7)
C31 Ti1 P18 C25 -71.41(8)
P2 Ti1 P18 C25 38.70(7)
C3 P2 C19 C20 -57.52(14)
C22 P2 C19 C20 -167.56(12)
Ti1 P2 C19 C20 54.93(14)
C3 P2 C19 C21 179.97(12)
C22 P2 C19 C21 69.93(13)
Ti1 P2 C19 C21 -67.59(13)
C3 P2 C22 C23 -76.87(14)
C19 P2 C22 C23 35.82(14)
Ti1 P2 C22 C23 176.80(11)
C3 P2 C22 C24 48.63(13)
C19 P2 C22 C24 161.33(12)
Ti1 P2 C22 C24 -57.70(12)
C17 P18 C25 C27 -69.87(14)
C28 P18 C25 C27 44.10(15)
Ti1 P18 C25 C27 -170.58(11)
C17 P18 C25 C26 54.44(15)
C28 P18 C25 C26 168.41(13)
Ti1 P18 C25 C26 -46.28(15)
C17 P18 C28 C29 -69.74(14)
C25 P18 C28 C29 179.23(13)
Ti1 P18 C28 C29 34.56(15)
C17 P18 C28 C30 169.21(13)
C25 P18 C28 C30 58.18(14)
Ti1 P18 C28 C30 -86.49(13)
C39 Ti1 C31 C36 169.55(12)
N10 Ti1 C31 C36 -1.85(18)
P18 Ti1 C31 C36 65.09(13)
P2 Ti1 C31 C36 -83.59(13)
C39 Ti1 C31 C32 6.80(16)
N10 Ti1 C31 C32 -164.60(12)
P18 Ti1 C31 C32 -97.66(14)
P2 Ti1 C31 C32 113.66(14)
C36 C31 C32 C33 0.0(2)
Ti1 C31 C32 C33 163.48(13)
C31 C32 C33 C34 0.1(3)
C31 C32 C33 F37 179.92(15)
F37 C33 C34 C35 -179.76(16)
C32 C33 C34 C35 0.1(3)
C33 C34 C35 C36 -0.3(3)
C34 C35 C36 F38 -178.14(16)
C34 C35 C36 C31 0.4(3)
C32 C31 C36 C35 -0.2(3)
Ti1 C31 C36 C35 -165.35(15)
C32 C31 C36 F38 178.30(14)
Ti1 C31 C36 F38 13.20(19)
N10 Ti1 C39 C40 1.6(4)
C31 Ti1 C39 C40 -172.5(4)
P18 Ti1 C39 C40 -78.4(4)
P2 Ti1 C39 C40 80.7(4)
Ti1 C39 C40 C42 18.1(5)
Ti1 C39 C40 C41 138.8(4)
Ti1 C39 C40 C43 -101.7(4)
